data_4102770
loop_
_publ_author_name
'Christina Y. Tang'
'Amber L. Thompson'
'Simon Aldridge'

_publ_contact_author 'Simon Aldridge'
_publ_contact_author_email simon.aldridge@chem.ox.ac.uk
_publ_section_title
;
 Dehydrogenation of Saturated CC and BN Bonds at Cationic N-Heterocyclic
 Carbene Stabilized M(III) Centers (M = Rh, Ir)
;
_journal_name_full 'Journal of the American Chemical Society'
_journal_page_first 10578
_journal_page_last 10591
_journal_paper_doi 10.1021/ja1043787
_journal_volume 132
_journal_year 2010
_chemical_formula_moiety 'C54 H70 B Ir N5, C32 H12 B F24'
_chemical_formula_sum 'C86 H82 B2 F24 Ir N5'
_chemical_formula_weight 1855.42
_space_group_IT_number 14
_symmetry_cell_setting monoclinic
_symmetry_space_group_name_Hall '-P 2yn'
_symmetry_space_group_name_H-M 'P 1 21/n 1'
_atom_sites_solution_hydrogens geom
_atom_sites_solution_primary direct
_audit_creation_date 10-05-13
_audit_creation_method CRYSTALS_ver_14.06
_cell_angle_alpha 90
_cell_angle_beta 95.1242(4)
_cell_angle_gamma 90
_cell_formula_units_Z 4
_cell_length_a 13.4156(1)
_cell_length_b 16.6035(2)
_cell_length_c 38.5024(4)
_cell_measurement_reflns_used 15970
_cell_measurement_temperature 150
_cell_measurement_theta_max 27
_cell_measurement_theta_min 5
_cell_volume 8541.98(15)
_computing_cell_refinement 'DENZO/SCALEPACK (Otwinowski & Minor, 1997)'
_computing_data_collection 'COLLECT (Nonius, 2001).'
_computing_data_reduction 'DENZO/SCALEPACK (Otwinowski & Minor, 1997)'
_computing_molecular_graphics 'CAMERON (Watkin et al., 1996)'
_computing_publication_material 'CRYSTALS (Betteridge et al., 2003)'
_computing_structure_refinement 'CRYSTALS (Betteridge et al., 2003)'
_computing_structure_solution 'SIR92 (Altomare et al., 1994)'
_diffrn_ambient_temperature 150
_diffrn_measured_fraction_theta_full 0.992
_diffrn_measured_fraction_theta_max 0.991
_diffrn_measurement_device Area
_diffrn_measurement_device_type 'Nonius KappaCCD'
_diffrn_measurement_method \w
_diffrn_radiation_monochromator graphite
_diffrn_radiation_type 'Mo K\a'
_diffrn_radiation_wavelength 0.71073
_diffrn_reflns_av_R_equivalents 0.064
_diffrn_reflns_limit_h_max 17
_diffrn_reflns_limit_h_min -17
_diffrn_reflns_limit_k_max 21
_diffrn_reflns_limit_k_min 0
_diffrn_reflns_limit_l_max 50
_diffrn_reflns_limit_l_min 0
_diffrn_reflns_number 29227
_diffrn_reflns_theta_full 26.668
_diffrn_reflns_theta_max 27.493
_diffrn_reflns_theta_min 5.123
_diffrn_standards_number 0
_exptl_absorpt_coefficient_mu 1.662
_exptl_absorpt_correction_T_max 0.95
_exptl_absorpt_correction_T_min 0.62
_exptl_absorpt_correction_type multi-scan
_exptl_absorpt_process_details 'DENZO/SCALEPACK (Otwinowski & Minor, 1997)'
_exptl_crystal_colour clear_pale_yellow
_exptl_crystal_density_diffrn 1.443
_exptl_crystal_density_meas ?
_exptl_crystal_density_method 'not measured'
_exptl_crystal_description plate
_exptl_crystal_F_000 3744
_exptl_crystal_size_max 0.160
_exptl_crystal_size_mid 0.140
_exptl_crystal_size_min 0.030
_refine_diff_density_max 3.72
_refine_diff_density_min -3.25
_refine_ls_extinction_method None
_refine_ls_goodness_of_fit_ref 0.9531
_refine_ls_hydrogen_treatment none
_refine_ls_matrix_type full
_refine_ls_number_parameters 1194
_refine_ls_number_reflns 19410
_refine_ls_number_restraints 747
_refine_ls_R_factor_all 0.1103
_refine_ls_R_factor_gt 0.0654
_refine_ls_shift/su_max 0.0041738
_refine_ls_shift/su_mean 0.0001193
_refine_ls_structure_factor_coef Fsqd
_refine_ls_weighting_details
;
 Method, part 1, Chebychev polynomial, (Watkin, 1994, Prince, 1982) 
 [weight] = 1.0/[A~0~*T~0~(x)+A~1~*T~1~(x) ... +A~n-1~]*T~n-1~(x)] 
 where A~i~ are the Chebychev coefficients listed below and x= Fcalc/Fmax 
 Method = Robust Weighting (Prince, 1982) 
 W = [weight] * [1-(deltaF/6*sigmaF)^2^]^2^ 
 A~i~ are: 
 7.30 9.58 4.33 1.07 
;
_refine_ls_weighting_scheme calc
_refine_ls_wR_factor_all 0.1380
_refine_ls_wR_factor_gt 0.1085
_refine_ls_wR_factor_ref 0.1374
_reflns_limit_h_max 17
_reflns_limit_h_min -17
_reflns_limit_k_max 21
_reflns_limit_k_min 0
_reflns_limit_l_max 50
_reflns_limit_l_min 0
_reflns_number_gt 13275
_reflns_number_total 19437
_reflns_threshold_expression I>2.0\s(I)
_oxford_diffrn_Wilson_B_factor 2.93
_oxford_diffrn_Wilson_scale 211.78
_oxford_refine_ls_r_factor_ref 0.1098
_oxford_refine_ls_scale 0.075057(10)
_oxford_reflns_number_all 19437
_oxford_reflns_threshold_expression_ref I>-3.0\s(I)
_oxford_structure_analysis_title 166ct10
_cod_data_source_file ja1043787_si_002_16.cif
_cod_data_source_block 18
_cod_depositor_comments
;
The following automatic conversions were performed:

'_exptl_crystal_density_meas' value 'not measured' was changed to '?'
- the value is perceived as not measured.

Automatic conversion script
Id: cif_fix_values 3008 2015-01-20 13:52:24Z robertas 
;
_cod_original_sg_symbol_H-M 'P 1 21/n 1 '
_cod_original_formula_sum 'C86 H82 B2 F24 Ir1 N5'
_cod_database_code 4102770

loop_
_symmetry_equiv_pos_as_xyz
x,y,z
-x,-y,-z
-x+1/2,y+1/2,-z+1/2
x+1/2,-y+1/2,z+1/2

loop_
_atom_site_label
_atom_site_type_symbol
_atom_site_fract_x
_atom_site_fract_y
_atom_site_fract_z
_atom_site_U_iso_or_equiv
_atom_site_occupancy
_atom_site_adp_type
_atom_site_refinement_flags_posn
_atom_site_refinement_flags_occupancy
_atom_site_disorder_assembly
_atom_site_disorder_group
Ir1 Ir 0.946424(18) 0.141553(15) 0.611621(7) 0.0385 1.0000 Uani . . . .
C2 C 0.8213(5) 0.1586(4) 0.63903(16) 0.0391 1.0000 Uani . . . .
N3 N 0.7471(4) 0.2147(3) 0.63611(14) 0.0412 1.0000 Uani . . . .
C4 C 0.6731(5) 0.1958(4) 0.65801(18) 0.0497 1.0000 Uani . . . .
C5 C 0.7010(5) 0.1283(4) 0.67448(18) 0.0492 1.0000 Uani . . . .
N6 N 0.7926(4) 0.1058(3) 0.66315(14) 0.0409 1.0000 Uani . . . .
C7 C 0.8483(5) 0.0394(4) 0.67919(18) 0.0447 1.0000 Uani . . . .
C8 C 0.8234(5) -0.0389(4) 0.66838(19) 0.0475 1.0000 Uani . . . .
C9 C 0.7468(6) -0.0548(5) 0.6382(2) 0.0562 1.0000 Uani . . . .
C10 C 0.8702(5) -0.1027(4) 0.6869(2) 0.0535 1.0000 Uani . . . .
C11 C 0.9385(6) -0.0896(5) 0.7153(2) 0.0559 1.0000 Uani . . . .
C12 C 0.9620(6) -0.0108(5) 0.7252(2) 0.0581 1.0000 Uani . . . .
C13 C 0.9180(5) 0.0555(4) 0.70724(19) 0.0511 1.0000 Uani . . . .
C14 C 0.9438(6) 0.1397(5) 0.7188(2) 0.0639 1.0000 Uani . . . .
C15 C 0.9864(7) -0.1595(5) 0.7359(2) 0.0730 1.0000 Uani . . . .
C16 C 0.7432(4) 0.2893(4) 0.61643(17) 0.0387 1.0000 Uani . . . .
C17 C 0.7924(4) 0.3559(5) 0.63204(16) 0.0420 1.0000 Uani . . . .
C18 C 0.8468(5) 0.3525(5) 0.66779(17) 0.0523 1.0000 Uani . . . .
C19 C 0.7843(5) 0.4284(4) 0.61327(18) 0.0471 1.0000 Uani . . . .
C20 C 0.7271(6) 0.4352(4) 0.58157(19) 0.0498 1.0000 Uani . . . .
C21 C 0.6756(5) 0.3674(4) 0.56836(17) 0.0467 1.0000 Uani . . . .
C22 C 0.6819(5) 0.2940(4) 0.58535(18) 0.0435 1.0000 Uani . . . .
C23 C 0.6215(6) 0.2224(4) 0.5716(2) 0.0561 1.0000 Uani . . . .
C24 C 0.7179(7) 0.5149(5) 0.5626(2) 0.0666 1.0000 Uani . . . .
C25 C 0.8594(5) 0.0735(4) 0.57389(17) 0.0431 1.0000 Uani . . . .
C26 C 0.8746(5) 0.1002(4) 0.53759(17) 0.0439 1.0000 Uani . . . .
C27 C 0.9703(5) 0.1035(4) 0.52547(18) 0.0441 1.0000 Uani . . . .
N28 N 1.0539(4) 0.0802(3) 0.54978(15) 0.0447 1.0000 Uani . . . .
C29 C 1.0615(5) 0.0999(4) 0.58451(17) 0.0410 1.0000 Uani . . . .
N30 N 1.1518(4) 0.0719(3) 0.59660(16) 0.0466 1.0000 Uani . . . .
C31 C 1.1983(5) 0.0796(5) 0.6320(2) 0.0508 1.0000 Uani . . . .
C32 C 1.2723(5) 0.1373(5) 0.63854(19) 0.0528 1.0000 Uani . . . .
C33 C 1.3025(6) 0.1924(5) 0.6102(2) 0.0648 1.0000 Uani . . . .
C34 C 1.3168(6) 0.1426(6) 0.6726(2) 0.0658 1.0000 Uani . . . .
C35 C 1.2884(7) 0.0926(7) 0.6990(2) 0.0795 1.0000 Uani . . . .
C36 C 1.2162(7) 0.0347(6) 0.6903(3) 0.0771 1.0000 Uani . . . .
C37 C 1.1698(5) 0.0260(5) 0.6572(2) 0.0612 1.0000 Uani . . . .
C38 C 1.0935(6) -0.0389(5) 0.6480(3) 0.0742 1.0000 Uani . . . .
C39 C 1.3368(9) 0.1026(9) 0.7361(3) 0.1235 1.0000 Uani . . . .
C40 C 1.1982(5) 0.0330(4) 0.5708(2) 0.0547 1.0000 Uani . . . .
C41 C 1.1371(5) 0.0374(4) 0.5415(2) 0.0508 1.0000 Uani . . . .
C42 C 0.9861(5) 0.1342(4) 0.49277(17) 0.0457 1.0000 Uani . . . .
C43 C 0.9035(5) 0.1600(4) 0.47149(18) 0.0503 1.0000 Uani . . . .
C44 C 0.8068(5) 0.1571(4) 0.48226(18) 0.0488 1.0000 Uani . . . .
C45 C 0.7942(5) 0.1272(4) 0.51496(18) 0.0443 1.0000 Uani . . . .
C46 C 0.7191(6) 0.1883(5) 0.4587(2) 0.0673 1.0000 Uani . . . .
C47 C 1.0892(5) 0.1428(5) 0.47957(19) 0.0593 1.0000 Uani . . . .
B48 B 1.0065(6) 0.2440(5) 0.6141(2) 0.0450 1.0000 Uani . . . .
N49 N 1.0473(4) 0.3179(3) 0.60799(14) 0.0432 1.0000 Uani . . . .
C50 C 1.0233(5) 0.3579(4) 0.57411(16) 0.0445 1.0000 Uani . . . .
C51 C 0.9354(5) 0.3178(4) 0.55309(18) 0.0493 1.0000 Uani . . . .
C52 C 0.9071(5) 0.3632(5) 0.51911(17) 0.0536 1.0000 Uani . . . .
C53 C 0.9961(6) 0.3677(5) 0.49697(19) 0.0583 1.0000 Uani . . . .
C54 C 1.0862(6) 0.4050(5) 0.5179(2) 0.0611 1.0000 Uani . . . .
C55 C 1.1123(5) 0.3609(5) 0.55229(19) 0.0579 1.0000 Uani . . . .
C56 C 1.1250(5) 0.3578(5) 0.63281(17) 0.0497 1.0000 Uani . . . .
C57 C 1.1407(6) 0.3133(5) 0.6673(2) 0.0595 1.0000 Uani . . . .
C58 C 1.2253(6) 0.3510(6) 0.6913(2) 0.0699 1.0000 Uani . . . .
C59 C 1.2057(7) 0.4404(6) 0.6971(2) 0.0817 1.0000 Uani . . . .
C60 C 1.1885(6) 0.4847(5) 0.6624(3) 0.0722 1.0000 Uani . . . .
C61 C 1.1036(6) 0.4462(4) 0.6387(2) 0.0612 1.0000 Uani . . . .
F62 F 0.7216(3) 0.7106(3) 0.50152(12) 0.0761 1.0000 Uani . . . .
C63 C 0.6369(6) 0.7528(5) 0.4965(2) 0.0550 1.0000 Uani . . . .
F64 F 0.5688(4) 0.6994(4) 0.48276(13) 0.0842 1.0000 Uani . . . .
F65 F 0.6502(6) 0.8056(4) 0.47172(14) 0.1135 1.0000 Uani . . . .
C66 C 0.6063(5) 0.7886(4) 0.52934(17) 0.0442 1.0000 Uani . . . .
C67 C 0.6044(5) 0.7411(4) 0.55884(17) 0.0428 1.0000 Uani . . . .
C68 C 0.5753(4) 0.7705(4) 0.59053(17) 0.0390 1.0000 Uani . . . .
C69 C 0.5465(4) 0.8512(4) 0.59057(16) 0.0410 1.0000 Uani . . . .
C70 C 0.5483(5) 0.8993(4) 0.56101(19) 0.0455 1.0000 Uani . . . .
C71 C 0.5782(5) 0.8692(4) 0.53019(17) 0.0466 1.0000 Uani . . . .
C72 C 0.5150(3) 0.9839(2) 0.56131(12) 0.0661 1.0000 Uani D . . .
B76 B 0.5792(6) 0.7116(4) 0.6251(2) 0.0403 1.0000 Uani . . . .
C77 C 0.6955(5) 0.6961(4) 0.64074(17) 0.0414 1.0000 Uani . . . .
C78 C 0.7786(5) 0.7019(4) 0.62091(18) 0.0435 1.0000 Uani . . . .
C79 C 0.8747(5) 0.6822(4) 0.63426(19) 0.0485 1.0000 Uani . . . .
C80 C 0.8939(5) 0.6564(5) 0.6681(2) 0.0583 1.0000 Uani . . . .
C81 C 0.8150(5) 0.6513(5) 0.68848(19) 0.0565 1.0000 Uani . . . .
C82 C 0.7193(5) 0.6706(4) 0.67490(18) 0.0507 1.0000 Uani . . . .
C87 C 0.9563(3) 0.6936(4) 0.61189(12) 0.0918 1.0000 Uani D . . .
C91 C 0.5266(4) 0.6243(4) 0.61495(16) 0.0399 1.0000 Uani . . . .
C92 C 0.5431(5) 0.5560(4) 0.63595(18) 0.0415 1.0000 Uani . . . .
C93 C 0.4948(5) 0.4832(4) 0.62854(18) 0.0444 1.0000 Uani . . . .
C94 C 0.4298(6) 0.4746(4) 0.5992(2) 0.0546 1.0000 Uani . . . .
C95 C 0.4107(6) 0.5406(5) 0.5780(2) 0.0584 1.0000 Uani . . . .
C96 C 0.4569(5) 0.6140(4) 0.58599(19) 0.0492 1.0000 Uani . . . .
C97 C 0.3377(10) 0.5354(7) 0.5464(3) 0.0956 1.0000 Uani . . . .
F98 F 0.3260(5) 0.4618(3) 0.53421(14) 0.0956 1.0000 Uani . . . .
F99 F 0.3506(6) 0.5856(4) 0.52245(16) 0.1427 1.0000 Uani . . . .
F100 F 0.2419(6) 0.5548(5) 0.5551(2) 0.1393 1.0000 Uani . . . .
C101 C 0.5113(5) 0.4163(4) 0.6545(2) 0.0539 1.0000 Uani . . . .
F102 F 0.4560(3) 0.4255(3) 0.68139(13) 0.0800 1.0000 Uani . . . .
F103 F 0.6049(3) 0.4101(3) 0.66853(13) 0.0692 1.0000 Uani . . . .
F104 F 0.4871(4) 0.3443(3) 0.64075(15) 0.0925 1.0000 Uani . . . .
C105 C 0.5159(5) 0.7541(4) 0.65504(17) 0.0416 1.0000 Uani . . . .
C106 C 0.5607(5) 0.8104(4) 0.67894(17) 0.0478 1.0000 Uani . . . .
C107 C 0.5092(6) 0.8486(5) 0.70361(19) 0.0578 1.0000 Uani . . . .
C108 C 0.5643(4) 0.9044(3) 0.72730(12) 0.0953 1.0000 Uani D . . .
C112 C 0.4093(6) 0.8324(5) 0.7057(2) 0.0697 1.0000 Uani . . . .
C113 C 0.3620(6) 0.7780(5) 0.6824(3) 0.0681 1.0000 Uani . . . .
C114 C 0.4161(5) 0.7397(4) 0.6579(2) 0.0553 1.0000 Uani . . . .
F730 F 0.4311(6) 0.9931(5) 0.5392(3) 0.0612 0.562(18) Uani D P 1 1
F740 F 0.5768(6) 1.0416(5) 0.5518(3) 0.0740 0.562(18) Uani D P 1 1
F750 F 0.4876(11) 1.0090(6) 0.59257(17) 0.0788 0.562(18) Uani D P 1 1
F731 F 0.4191(5) 1.0036(8) 0.5531(4) 0.0679 0.438(18) Uani D P 1 2
F741 F 0.5659(9) 1.0262(6) 0.5382(3) 0.0608 0.438(18) Uani D P 1 2
F751 F 0.5392(13) 1.0209(6) 0.5923(2) 0.0747 0.438(18) Uani D P 1 2
C830 C 0.8264(4) 0.6336(5) 0.72691(14) 0.1123 0.790(10) Uani D P 2 1
F840 F 0.7775(5) 0.5674(5) 0.7360(2) 0.1197 0.790(10) Uani D P 2 1
F850 F 0.9225(4) 0.6201(6) 0.7392(2) 0.1096 0.790(10) Uani D P 2 1
F860 F 0.7953(6) 0.6919(5) 0.7479(2) 0.1253 0.790(10) Uani D P 2 1
C831 C 0.8411(16) 0.6075(16) 0.7171(5) 0.1123 0.210(10) Uani D P 2 2
F841 F 0.7636(16) 0.560(2) 0.7234(8) 0.1127 0.210(10) Uani D P 2 2
F851 F 0.9214(17) 0.558(2) 0.7206(7) 0.1145 0.210(10) Uani D P 2 2
F861 F 0.853(2) 0.6561(18) 0.7452(7) 0.1139 0.210(10) Uani D P 2 2
F880 F 1.0486(9) 0.7021(17) 0.6285(6) 0.0936 0.171(7) Uani D P 3 1
F890 F 0.9568(19) 0.6185(9) 0.5981(8) 0.0949 0.171(7) Uani D P 3 1
F900 F 0.9565(19) 0.7428(15) 0.5842(5) 0.0936 0.171(7) Uani D P 3 1
F881 F 1.0397(4) 0.6501(4) 0.62193(17) 0.0952 0.829(7) Uani D P 3 2
F891 F 0.9339(4) 0.6731(5) 0.57852(15) 0.0981 0.829(7) Uani D P 3 2
F901 F 0.9894(5) 0.7700(4) 0.61040(18) 0.0995 0.829(7) Uani D P 3 2
F1090 F 0.5141(8) 0.9310(7) 0.7539(2) 0.0957 0.58(2) Uani D P 4 1
F1100 F 0.5986(12) 0.9717(6) 0.7132(2) 0.0960 0.58(2) Uani D P 4 1
F1110 F 0.6479(8) 0.8688(8) 0.7432(3) 0.1036 0.58(2) Uani D P 4 1
F1091 F 0.5308(12) 0.9101(10) 0.7592(2) 0.0947 0.42(2) Uani D P 4 2
F1101 F 0.5451(16) 0.9780(6) 0.7127(4) 0.1010 0.42(2) Uani D P 4 2
F1111 F 0.6645(5) 0.9024(12) 0.7336(4) 0.0988 0.42(2) Uani D P 4 2
C1150 C 0.257(3) 0.746(3) 0.6932(13) 0.1307 0.144(12) Uani D P 5 1
F1160 F 0.263(6) 0.712(4) 0.7251(11) 0.22(4) 0.144(12) Uiso D P 5 1
F1170 F 0.214(4) 0.689(3) 0.6718(10) 0.073(14) 0.144(12) Uiso D P 5 1
F1180 F 0.186(6) 0.803(3) 0.6944(16) 0.14(3) 0.144(12) Uiso D P 5 1
C1151 C 0.2569(4) 0.7610(4) 0.6822(2) 0.1307 0.856(12) Uani D P 5 2
F1161 F 0.2114(6) 0.7996(5) 0.7073(2) 0.1328 0.856(12) Uani D P 5 2
F1171 F 0.2371(6) 0.6827(4) 0.6873(3) 0.1340 0.856(12) Uani D P 5 2
F1181 F 0.2010(5) 0.7799(5) 0.6523(2) 0.1417 0.856(12) Uani D P 5 2
H41 H 0.6157 0.2254 0.6605 0.0589 1.0000 Uiso R . . .
H51 H 0.6669 0.1008 0.6906 0.0590 1.0000 Uiso R . . .
H92 H 0.7467 -0.1109 0.6318 0.0839 1.0000 Uiso R . . .
H93 H 0.6817 -0.0408 0.6446 0.0841 1.0000 Uiso R . . .
H91 H 0.7607 -0.0230 0.6184 0.0839 1.0000 Uiso R . . .
H101 H 0.8551 -0.1556 0.6800 0.0640 1.0000 Uiso R . . .
H121 H 1.0079 -0.0015 0.7441 0.0698 1.0000 Uiso R . . .
H142 H 0.9782 0.1389 0.7417 0.0950 1.0000 Uiso R . . .
H143 H 0.8847 0.1719 0.7194 0.0951 1.0000 Uiso R . . .
H141 H 0.9864 0.1638 0.7030 0.0950 1.0000 Uiso R . . .
H151 H 1.0486 -0.1429 0.7480 0.1089 1.0000 Uiso R . . .
H153 H 0.9420 -0.1780 0.7525 0.1091 1.0000 Uiso R . . .
H152 H 0.9989 -0.2026 0.7204 0.1090 1.0000 Uiso R . . .
H182 H 0.8773 0.4037 0.6734 0.0778 1.0000 Uiso R . . .
H181 H 0.8014 0.3398 0.6850 0.0779 1.0000 Uiso R . . .
H183 H 0.8982 0.3118 0.6685 0.0778 1.0000 Uiso R . . .
H191 H 0.8182 0.4734 0.6225 0.0562 1.0000 Uiso R . . .
H211 H 0.6357 0.3713 0.5474 0.0558 1.0000 Uiso R . . .
H232 H 0.6065 0.2279 0.5468 0.0839 1.0000 Uiso R . . .
H231 H 0.5603 0.2201 0.5824 0.0841 1.0000 Uiso R . . .
H233 H 0.6581 0.1732 0.5763 0.0837 1.0000 Uiso R . . .
H241 H 0.6521 0.5212 0.5515 0.1001 1.0000 Uiso R . . .
H243 H 0.7308 0.5583 0.5787 0.1001 1.0000 Uiso R . . .
H242 H 0.7641 0.5177 0.5452 0.1002 1.0000 Uiso R . . .
H252 H 0.7890 0.0769 0.5776 0.0520 1.0000 Uiso R . . .
H251 H 0.8807 0.0176 0.5765 0.0514 1.0000 Uiso R . . .
H331 H 1.3414 0.2359 0.6207 0.0971 1.0000 Uiso R . . .
H333 H 1.2442 0.2137 0.5971 0.0968 1.0000 Uiso R . . .
H332 H 1.3424 0.1632 0.5950 0.0969 1.0000 Uiso R . . .
H341 H 1.3668 0.1807 0.6778 0.0790 1.0000 Uiso R . . .
H361 H 1.1982 0.0000 0.7076 0.0920 1.0000 Uiso R . . .
H381 H 1.0969 -0.0785 0.6663 0.1109 1.0000 Uiso R . . .
H383 H 1.0274 -0.0159 0.6455 0.1109 1.0000 Uiso R . . .
H382 H 1.1075 -0.0645 0.6267 0.1109 1.0000 Uiso R . . .
H392 H 1.2871 0.0968 0.7522 0.1850 1.0000 Uiso R . . .
H391 H 1.3667 0.1549 0.7385 0.1849 1.0000 Uiso R . . .
H393 H 1.3869 0.0621 0.7405 0.1851 1.0000 Uiso R . . .
H401 H 1.2601 0.0079 0.5735 0.0659 1.0000 Uiso R . . .
H411 H 1.1475 0.0159 0.5198 0.0609 1.0000 Uiso R . . .
H431 H 0.9133 0.1795 0.4494 0.0600 1.0000 Uiso R . . .
H451 H 0.7299 0.1245 0.5224 0.0531 1.0000 Uiso R . . .
H461 H 0.6585 0.1809 0.4695 0.1011 1.0000 Uiso R . . .
H462 H 0.7276 0.2443 0.4541 0.1012 1.0000 Uiso R . . .
H463 H 0.7146 0.1595 0.4371 0.1012 1.0000 Uiso R . . .
H472 H 1.0866 0.1822 0.4612 0.0888 1.0000 Uiso R . . .
H473 H 1.1368 0.1599 0.4984 0.0887 1.0000 Uiso R . . .
H471 H 1.1100 0.0919 0.4707 0.0888 1.0000 Uiso R . . .
H501 H 1.0033 0.4133 0.5788 0.0528 1.0000 Uiso R . . .
H511 H 0.8784 0.3161 0.5671 0.0590 1.0000 Uiso R . . .
H512 H 0.9549 0.2635 0.5476 0.0591 1.0000 Uiso R . . .
H521 H 0.8873 0.4178 0.5244 0.0636 1.0000 Uiso R . . .
H522 H 0.8516 0.3356 0.5060 0.0640 1.0000 Uiso R . . .
H531 H 1.0129 0.3137 0.4898 0.0698 1.0000 Uiso R . . .
H532 H 0.9776 0.4004 0.4763 0.0701 1.0000 Uiso R . . .
H541 H 1.0721 0.4611 0.5228 0.0728 1.0000 Uiso R . . .
H542 H 1.1436 0.4027 0.5042 0.0731 1.0000 Uiso R . . .
H551 H 1.1679 0.3885 0.5653 0.0689 1.0000 Uiso R . . .
H552 H 1.1323 0.3059 0.5470 0.0688 1.0000 Uiso R . . .
H561 H 1.1879 0.3551 0.6217 0.0590 1.0000 Uiso R . . .
H571 H 1.0788 0.3153 0.6787 0.0710 1.0000 Uiso R . . .
H572 H 1.1576 0.2575 0.6627 0.0706 1.0000 Uiso R . . .
H581 H 1.2304 0.3235 0.7134 0.0831 1.0000 Uiso R . . .
H582 H 1.2875 0.3451 0.6804 0.0829 1.0000 Uiso R . . .
H591 H 1.2634 0.4635 0.7106 0.0981 1.0000 Uiso R . . .
H592 H 1.1470 0.4463 0.7099 0.0980 1.0000 Uiso R . . .
H601 H 1.1713 0.5403 0.6665 0.0860 1.0000 Uiso R . . .
H602 H 1.2490 0.4826 0.6504 0.0858 1.0000 Uiso R . . .
H611 H 1.0408 0.4514 0.6496 0.0729 1.0000 Uiso R . . .
H612 H 1.0984 0.4738 0.6164 0.0730 1.0000 Uiso R . . .
H671 H 0.6235 0.6872 0.5575 0.0511 1.0000 Uiso R . . .
H691 H 0.5253 0.8729 0.6109 0.0488 1.0000 Uiso R . . .
H711 H 0.5801 0.9017 0.5106 0.0560 1.0000 Uiso R . . .
H781 H 0.7688 0.7199 0.5979 0.0522 1.0000 Uiso R . . .
H801 H 0.9588 0.6429 0.6769 0.0699 1.0000 Uiso R . . .
H821 H 0.6678 0.6664 0.6896 0.0610 1.0000 Uiso R . . .
H921 H 0.5878 0.5591 0.6557 0.0500 1.0000 Uiso R . . .
H941 H 0.3991 0.4254 0.5938 0.0649 1.0000 Uiso R . . .
H961 H 0.4410 0.6580 0.5715 0.0591 1.0000 Uiso R . . .
H1061 H 0.6283 0.8219 0.6782 0.0569 1.0000 Uiso R . . .
H1121 H 0.3743 0.8570 0.7225 0.0830 1.0000 Uiso R . . .
H1141 H 0.3831 0.7025 0.6426 0.0659 1.0000 Uiso R . . .
H481 H 1.0176 0.1904 0.6403 0.0456 1.0000 Uiso R . . .

loop_
_atom_site_aniso_label
_atom_site_aniso_U_11
_atom_site_aniso_U_22
_atom_site_aniso_U_33
_atom_site_aniso_U_23
_atom_site_aniso_U_13
_atom_site_aniso_U_12
Ir1 0.03482(11) 0.03655(11) 0.04457(13) -0.00045(14) 0.00606(8) -0.00176(13)
C2 0.037(3) 0.041(4) 0.039(3) -0.005(3) 0.005(3) -0.007(3)
N3 0.037(3) 0.042(3) 0.045(3) 0.001(2) 0.006(2) 0.001(2)
C4 0.039(4) 0.057(4) 0.054(4) 0.005(3) 0.012(3) 0.004(3)
C5 0.037(3) 0.054(5) 0.058(4) 0.003(3) 0.014(3) 0.000(3)
N6 0.040(3) 0.043(3) 0.040(3) 0.007(2) 0.006(2) -0.003(2)
C7 0.044(4) 0.048(4) 0.043(4) 0.004(3) 0.004(3) -0.002(3)
C8 0.045(4) 0.048(4) 0.050(4) 0.003(3) 0.008(3) -0.004(3)
C9 0.059(4) 0.050(4) 0.058(5) 0.005(4) -0.001(4) -0.014(4)
C10 0.056(4) 0.045(4) 0.060(5) 0.008(3) 0.010(4) -0.003(3)
C11 0.057(4) 0.053(4) 0.057(5) 0.015(4) 0.005(4) 0.011(4)
C12 0.056(4) 0.065(5) 0.053(4) 0.003(4) -0.002(4) -0.001(4)
C13 0.054(4) 0.044(4) 0.056(4) 0.003(3) 0.006(3) -0.003(3)
C14 0.079(5) 0.052(4) 0.059(5) 0.005(4) -0.006(4) -0.009(5)
C15 0.080(6) 0.066(6) 0.071(5) 0.023(4) -0.003(4) 0.018(4)
C16 0.035(3) 0.037(3) 0.045(4) 0.001(3) 0.010(3) 0.003(3)
C17 0.036(3) 0.048(3) 0.044(3) -0.001(3) 0.012(3) -0.001(3)
C18 0.049(4) 0.058(4) 0.049(4) -0.004(4) 0.002(3) 0.000(4)
C19 0.049(4) 0.042(4) 0.051(4) -0.007(3) 0.010(3) -0.005(3)
C20 0.056(4) 0.042(4) 0.053(4) -0.003(3) 0.017(3) 0.007(3)
C21 0.048(4) 0.047(4) 0.045(4) 0.005(3) 0.010(3) 0.014(3)
C22 0.039(3) 0.044(4) 0.048(4) -0.004(3) 0.007(3) 0.002(3)
C23 0.055(4) 0.050(4) 0.062(5) -0.006(4) -0.006(4) -0.002(3)
C24 0.090(6) 0.045(4) 0.065(5) 0.009(4) 0.013(4) 0.016(4)
C25 0.039(3) 0.038(3) 0.053(4) -0.004(3) 0.011(3) -0.005(3)
C26 0.048(4) 0.037(3) 0.048(4) -0.006(3) 0.009(3) -0.007(3)
C27 0.043(4) 0.037(3) 0.052(4) -0.005(3) 0.005(3) -0.003(3)
N28 0.041(3) 0.042(3) 0.053(3) -0.005(3) 0.011(3) 0.000(2)
C29 0.039(3) 0.037(3) 0.049(4) -0.002(3) 0.012(3) -0.002(3)
N30 0.032(3) 0.043(3) 0.065(4) -0.002(3) 0.007(3) 0.000(2)
C31 0.030(3) 0.059(4) 0.062(4) 0.002(4) 0.003(3) 0.006(3)
C32 0.038(3) 0.056(4) 0.063(4) 0.006(4) -0.001(3) 0.005(4)
C33 0.054(5) 0.064(5) 0.075(6) 0.007(4) 0.005(4) -0.010(4)
C34 0.050(4) 0.072(5) 0.072(5) 0.004(5) -0.010(4) -0.003(4)
C35 0.056(5) 0.106(8) 0.073(6) 0.021(6) -0.014(4) 0.008(5)
C36 0.058(5) 0.093(7) 0.080(6) 0.028(5) 0.000(5) 0.003(5)
C37 0.039(4) 0.067(5) 0.078(6) 0.017(4) 0.006(4) 0.007(4)
C38 0.059(5) 0.067(6) 0.098(7) 0.024(5) 0.013(5) -0.004(4)
C39 0.113(9) 0.169(13) 0.081(7) 0.038(8) -0.039(7) -0.015(9)
C40 0.039(4) 0.051(4) 0.075(5) -0.010(4) 0.008(4) 0.009(3)
C41 0.038(4) 0.048(4) 0.067(5) -0.010(4) 0.014(3) 0.001(3)
C42 0.050(4) 0.040(4) 0.049(4) -0.011(3) 0.013(3) -0.010(3)
C43 0.062(4) 0.046(4) 0.043(4) -0.007(3) 0.009(3) -0.012(3)
C44 0.053(4) 0.044(4) 0.049(4) -0.004(3) 0.001(3) -0.003(3)
C45 0.036(3) 0.041(4) 0.055(4) -0.006(3) 0.004(3) -0.005(3)
C46 0.073(6) 0.066(5) 0.062(5) 0.007(4) -0.001(4) -0.002(4)
C47 0.057(4) 0.061(4) 0.063(4) -0.004(4) 0.026(3) -0.012(4)
B48 0.041(4) 0.052(5) 0.042(4) -0.003(4) 0.008(3) 0.010(3)
N49 0.041(3) 0.042(3) 0.048(3) -0.006(3) 0.008(2) -0.009(2)
C50 0.047(3) 0.036(3) 0.050(4) 0.004(3) 0.006(3) -0.004(3)
C51 0.044(4) 0.050(4) 0.055(4) -0.003(3) 0.009(3) 0.000(3)
C52 0.061(4) 0.051(4) 0.049(4) -0.004(4) 0.006(3) 0.003(4)
C53 0.079(5) 0.044(4) 0.053(4) 0.000(4) 0.018(4) 0.012(4)
C54 0.058(5) 0.058(5) 0.070(5) 0.015(4) 0.020(4) 0.007(4)
C55 0.052(4) 0.060(4) 0.063(4) 0.015(4) 0.015(3) 0.000(4)
C56 0.045(3) 0.050(4) 0.055(4) -0.005(4) 0.009(3) -0.013(4)
C57 0.054(4) 0.067(5) 0.057(5) -0.006(4) 0.002(4) -0.012(4)
C58 0.056(4) 0.089(6) 0.063(5) -0.015(5) -0.003(4) -0.017(5)
C59 0.061(5) 0.110(8) 0.076(6) -0.038(6) 0.014(5) -0.028(5)
C60 0.062(5) 0.061(5) 0.094(7) -0.034(5) 0.007(5) -0.020(4)
C61 0.062(5) 0.043(4) 0.079(6) -0.017(4) 0.006(4) -0.006(4)
F62 0.061(3) 0.099(4) 0.069(3) -0.009(3) 0.013(2) 0.017(3)
C63 0.053(4) 0.061(5) 0.051(4) 0.001(4) 0.003(3) 0.003(4)
F64 0.071(3) 0.114(4) 0.067(3) -0.031(3) -0.001(2) -0.003(3)
F65 0.200(7) 0.089(4) 0.059(3) 0.023(3) 0.052(4) 0.026(4)
C66 0.047(4) 0.045(4) 0.041(4) 0.001(3) 0.004(3) 0.000(3)
C67 0.043(3) 0.040(3) 0.045(4) 0.002(3) -0.001(3) -0.002(3)
C68 0.034(3) 0.038(3) 0.043(4) -0.001(3) -0.007(3) 0.001(3)
C69 0.037(3) 0.043(3) 0.042(3) 0.001(3) -0.002(2) -0.002(3)
C70 0.040(3) 0.039(4) 0.056(4) 0.005(3) -0.001(3) 0.000(3)
C71 0.044(3) 0.053(4) 0.043(3) 0.014(3) 0.002(3) 0.000(3)
C72 0.073(3) 0.043(3) 0.083(3) 0.000(2) 0.010(3) 0.008(2)
B76 0.042(4) 0.033(4) 0.044(4) 0.001(3) -0.002(3) -0.002(3)
C77 0.044(3) 0.031(3) 0.049(4) 0.001(3) 0.001(3) -0.006(3)
C78 0.044(4) 0.042(4) 0.044(4) -0.001(3) -0.002(3) -0.006(3)
C79 0.040(4) 0.051(4) 0.053(4) -0.001(3) 0.000(3) -0.002(3)
C80 0.044(4) 0.057(5) 0.070(5) 0.013(4) -0.011(3) -0.004(3)
C81 0.046(4) 0.065(5) 0.055(4) 0.022(4) -0.013(3) -0.003(4)
C82 0.043(4) 0.057(4) 0.050(4) 0.018(3) -0.005(3) -0.005(3)
C87 0.055(3) 0.133(5) 0.088(3) -0.011(4) 0.012(3) 0.007(3)
C91 0.037(3) 0.039(4) 0.043(3) 0.003(3) 0.001(3) -0.002(3)
C92 0.032(3) 0.039(3) 0.054(4) 0.006(3) 0.000(3) -0.003(3)
C93 0.040(4) 0.041(4) 0.053(4) 0.004(3) 0.011(3) 0.000(3)
C94 0.060(5) 0.037(4) 0.067(5) -0.001(3) 0.002(4) -0.013(3)
C95 0.062(5) 0.054(4) 0.057(5) -0.002(4) -0.007(4) -0.012(4)
C96 0.050(4) 0.042(4) 0.054(4) 0.004(3) -0.005(3) -0.008(3)
C97 0.116(9) 0.074(7) 0.091(8) -0.003(6) -0.021(7) -0.045(7)
F98 0.113(4) 0.085(4) 0.083(4) -0.018(3) -0.023(3) -0.028(3)
F99 0.211(8) 0.123(5) 0.079(4) 0.034(4) -0.070(5) -0.089(6)
F100 0.096(5) 0.162(7) 0.149(7) -0.021(6) -0.052(5) 0.009(5)
C101 0.041(4) 0.047(4) 0.075(5) 0.012(4) 0.012(4) 0.001(3)
F102 0.062(3) 0.092(4) 0.090(4) 0.042(3) 0.032(3) 0.014(3)
F103 0.047(2) 0.055(3) 0.105(4) 0.032(3) 0.005(2) 0.007(2)
F104 0.119(4) 0.037(3) 0.116(4) 0.017(3) -0.022(3) -0.013(3)
C105 0.041(3) 0.040(3) 0.043(4) 0.002(3) 0.003(3) -0.004(3)
C106 0.048(4) 0.051(4) 0.045(4) 0.000(3) 0.011(3) -0.011(3)
C107 0.059(4) 0.063(5) 0.055(4) -0.011(4) 0.023(3) -0.020(4)
C108 0.097(4) 0.115(4) 0.078(3) -0.038(3) 0.028(3) -0.050(4)
C112 0.073(5) 0.061(5) 0.080(6) -0.018(4) 0.036(5) -0.010(4)
C113 0.050(4) 0.056(5) 0.101(7) -0.016(5) 0.024(4) -0.010(4)
C114 0.042(4) 0.045(4) 0.079(5) -0.011(4) 0.005(4) 0.000(3)
F730 0.060(4) 0.049(4) 0.077(5) -0.002(4) 0.016(3) 0.024(3)
F740 0.077(4) 0.036(4) 0.109(5) -0.012(4) 0.006(4) -0.010(3)
F750 0.102(5) 0.051(4) 0.084(4) 0.000(4) 0.009(4) 0.023(4)
F731 0.063(4) 0.048(5) 0.095(6) -0.004(5) 0.020(4) 0.014(4)
F741 0.073(5) 0.032(4) 0.078(5) -0.009(4) 0.008(4) -0.005(4)
F751 0.090(6) 0.047(4) 0.085(5) -0.001(4) 0.002(5) 0.013(5)
C830 0.078(4) 0.175(6) 0.076(4) 0.078(4) -0.031(3) -0.023(4)
F840 0.089(4) 0.177(6) 0.085(5) 0.090(5) -0.036(4) -0.040(4)
F850 0.068(4) 0.172(7) 0.082(4) 0.071(5) -0.032(3) -0.021(4)
F860 0.099(5) 0.198(7) 0.074(4) 0.064(4) -0.019(4) -0.010(5)
C831 0.078(4) 0.175(6) 0.076(4) 0.078(4) -0.031(3) -0.023(4)
F841 0.083(6) 0.174(8) 0.074(7) 0.089(7) -0.035(6) -0.028(6)
F851 0.082(6) 0.177(8) 0.078(7) 0.077(7) -0.032(6) -0.019(6)
F861 0.082(7) 0.177(8) 0.075(6) 0.079(6) -0.034(7) -0.018(7)
F880 0.054(5) 0.138(7) 0.090(6) -0.013(7) 0.013(5) 0.006(6)
F890 0.056(6) 0.136(7) 0.094(7) -0.013(6) 0.014(6) 0.009(6)
F900 0.058(6) 0.136(7) 0.089(6) -0.008(6) 0.017(6) 0.008(6)
F881 0.052(3) 0.127(5) 0.108(4) 0.000(4) 0.015(3) 0.018(3)
F891 0.063(3) 0.156(6) 0.077(4) -0.017(4) 0.017(3) 0.002(4)
F901 0.071(4) 0.135(5) 0.096(4) 0.008(4) 0.029(3) -0.012(3)
F1090 0.102(5) 0.116(6) 0.073(4) -0.038(4) 0.030(4) -0.032(5)
F1100 0.102(6) 0.114(5) 0.075(4) -0.039(4) 0.029(4) -0.072(5)
F1110 0.098(5) 0.126(6) 0.088(5) -0.038(5) 0.014(4) -0.052(5)
F1091 0.102(6) 0.116(6) 0.069(5) -0.031(5) 0.025(5) -0.033(5)
F1101 0.108(6) 0.111(5) 0.087(5) -0.039(5) 0.026(5) -0.063(6)
F1111 0.089(5) 0.119(6) 0.092(6) -0.051(5) 0.032(5) -0.061(5)
C1150 0.058(4) 0.123(5) 0.217(8) -0.071(5) 0.045(4) -0.021(4)
C1151 0.058(4) 0.123(5) 0.217(8) -0.071(5) 0.045(4) -0.021(4)
F1161 0.058(4) 0.131(6) 0.218(8) -0.074(6) 0.056(4) -0.019(4)
F1171 0.067(4) 0.122(5) 0.222(9) -0.068(6) 0.058(5) -0.043(4)
F1181 0.057(4) 0.140(6) 0.230(9) -0.068(6) 0.021(4) -0.012(4)

loop_
_atom_type_symbol
_atom_type_scat_dispersion_real
_atom_type_scat_dispersion_imag
_atom_type_scat_Cromer_Mann_a1
_atom_type_scat_Cromer_Mann_b1
_atom_type_scat_Cromer_Mann_a2
_atom_type_scat_Cromer_Mann_b2
_atom_type_scat_Cromer_Mann_a3
_atom_type_scat_Cromer_Mann_b3
_atom_type_scat_Cromer_Mann_a4
_atom_type_scat_Cromer_Mann_b4
_atom_type_scat_Cromer_Mann_c
_atom_type_scat_source
C 0.0033 0.0016 2.3100 20.8439 1.0200 10.2075 1.5886 0.5687 0.8650 51.6512 0.2156 'International Tables Vol C 4.2.6.8 and 6.1.1.4'
H 0.0000 0.0000 0.4930 10.5109 0.3229 26.1257 0.1402 3.1424 0.0408 57.7998 0.0030 'International Tables Vol C 4.2.6.8 and 6.1.1.4'
N 0.0061 0.0033 12.2126 0.0057 3.1322 9.8933 2.0125 28.9975 1.1663 0.5826 -11.5290 'International Tables Vol C 4.2.6.8 and 6.1.1.4'
F 0.0171 0.0103 3.5392 10.2825 2.6412 4.2944 1.5170 0.2615 1.0243 26.1476 0.2776 'International Tables Vol C 4.2.6.8 and 6.1.1.4'
Ir -1.4442 7.9887 27.3049 1.5928 16.7296 8.8655 15.6115 0.4179 5.8338 45.0011 11.4722 'International Tables Vol C 4.2.6.8 and 6.1.1.4'
B 0.0013 0.0007 2.0545 23.2185 1.3326 1.0210 1.0979 60.3498 0.7068 0.1403 -0.1932 'International Tables Vol C 4.2.6.8 and 6.1.1.4'
O 0.0106 0.0060 3.0485 13.2771 2.2868 5.7011 1.5463 0.3239 0.8670 32.9089 0.2508 'International Tables Vol C 4.2.6.8 and 6.1.1.4'

loop_
_geom_angle_atom_site_label_1
_geom_angle_atom_site_label_2
_geom_angle_atom_site_label_3
_geom_angle
_geom_angle_publ_flag
C2 Ir1 C25 90.0(2) yes
C2 Ir1 C29 168.1(2) yes
C25 Ir1 C29 82.2(2) yes
C2 Ir1 B48 102.2(3) yes
C25 Ir1 B48 136.7(3) yes
C29 Ir1 B48 89.6(3) yes
C2 Ir1 H481 92.3 no
C25 Ir1 H481 177.0 no
C29 Ir1 H481 95.2 no
B48 Ir1 H481 44.4 no
Ir1 C2 N3 132.0(5) yes
Ir1 C2 N6 123.4(5) yes
N3 C2 N6 104.4(5) yes
C2 N3 C4 110.6(5) yes
C2 N3 C16 128.3(5) yes
C4 N3 C16 120.9(5) yes
N3 C4 C5 107.1(6) yes
N3 C4 H41 126.0 no
C5 C4 H41 127.0 no
C4 C5 N6 107.3(6) yes
C4 C5 H51 127.2 no
N6 C5 H51 125.5 no
C5 N6 C2 110.7(5) yes
C5 N6 C7 120.7(5) yes
C2 N6 C7 128.3(5) yes
N6 C7 C8 119.0(6) yes
N6 C7 C13 118.2(6) yes
C8 C7 C13 122.5(7) yes
C7 C8 C9 121.5(6) yes
C7 C8 C10 118.0(7) yes
C9 C8 C10 120.5(7) yes
C8 C9 H92 110.6 no
C8 C9 H93 109.3 no
H92 C9 H93 108.7 no
C8 C9 H91 110.4 no
H92 C9 H91 109.2 no
H93 C9 H91 108.6 no
C8 C10 C11 121.5(7) yes
C8 C10 H101 119.4 no
C11 C10 H101 119.1 no
C10 C11 C12 118.9(7) yes
C10 C11 C15 120.9(7) yes
C12 C11 C15 120.1(7) yes
C11 C12 C13 121.9(7) yes
C11 C12 H121 119.4 no
C13 C12 H121 118.7 no
C12 C13 C7 117.2(7) yes
C12 C13 C14 120.6(7) yes
C7 C13 C14 122.2(7) yes
C13 C14 H142 109.9 no
C13 C14 H143 110.9 no
H142 C14 H143 108.6 no
C13 C14 H141 109.7 no
H142 C14 H141 108.9 no
H143 C14 H141 108.8 no
C11 C15 H151 110.1 no
C11 C15 H153 109.5 no
H151 C15 H153 109.6 no
C11 C15 H152 109.5 no
H151 C15 H152 108.9 no
H153 C15 H152 109.2 no
N3 C16 C17 117.2(6) yes
N3 C16 C22 119.2(6) yes
C17 C16 C22 123.1(6) yes
C16 C17 C18 122.5(7) yes
C16 C17 C19 116.5(6) yes
C18 C17 C19 120.9(7) yes
C17 C18 H182 109.6 no
C17 C18 H181 110.7 no
H182 C18 H181 108.9 no
C17 C18 H183 110.0 no
H182 C18 H183 109.0 no
H181 C18 H183 108.7 no
C17 C19 C20 122.2(6) yes
C17 C19 H191 118.7 no
C20 C19 H191 119.1 no
C19 C20 C21 118.2(7) yes
C19 C20 C24 120.8(7) yes
C21 C20 C24 121.0(7) yes
C20 C21 C22 122.2(6) yes
C20 C21 H211 119.2 no
C22 C21 H211 118.6 no
C16 C22 C21 117.6(6) yes
C16 C22 C23 121.0(6) yes
C21 C22 C23 121.3(6) yes
C22 C23 H232 109.4 no
C22 C23 H231 109.4 no
H232 C23 H231 109.0 no
C22 C23 H233 110.7 no
H232 C23 H233 109.3 no
H231 C23 H233 109.0 no
C20 C24 H241 110.2 no
C20 C24 H243 110.0 no
H241 C24 H243 108.3 no
C20 C24 H242 110.6 no
H241 C24 H242 108.5 no
H243 C24 H242 109.1 no
Ir1 C25 C26 111.8(4) yes
Ir1 C25 H252 110.7 no
C26 C25 H252 109.6 no
Ir1 C25 H251 107.5 no
C26 C25 H251 108.4 no
H252 C25 H251 108.7 no
C25 C26 C27 121.7(6) yes
C25 C26 C45 121.0(6) yes
C27 C26 C45 117.2(6) yes
C26 C27 N28 116.9(6) yes
C26 C27 C42 122.1(6) yes
N28 C27 C42 120.8(6) yes
C27 N28 C29 123.6(5) yes
C27 N28 C41 125.6(6) yes
C29 N28 C41 110.8(6) yes
Ir1 C29 N28 125.5(5) yes
Ir1 C29 N30 129.4(5) yes
N28 C29 N30 104.0(5) yes
C29 N30 C31 126.5(6) yes
C29 N30 C40 111.4(6) yes
C31 N30 C40 122.2(6) yes
N30 C31 C32 118.2(6) yes
N30 C31 C37 118.3(7) yes
C32 C31 C37 123.4(7) yes
C31 C32 C33 121.5(7) yes
C31 C32 C34 117.0(7) yes
C33 C32 C34 121.4(7) yes
C32 C33 H331 109.1 no
C32 C33 H333 110.4 no
H331 C33 H333 109.2 no
C32 C33 H332 109.6 no
H331 C33 H332 108.9 no
H333 C33 H332 109.6 no
C32 C34 C35 121.8(8) yes
C32 C34 H341 118.9 no
C35 C34 H341 119.2 no
C34 C35 C36 117.9(8) yes
C34 C35 C39 119.9(9) yes
C36 C35 C39 122.3(9) yes
C35 C36 C37 123.1(9) yes
C35 C36 H361 118.5 no
C37 C36 H361 118.4 no
C31 C37 C36 116.7(8) yes
C31 C37 C38 121.1(8) yes
C36 C37 C38 122.2(8) yes
C37 C38 H381 109.4 no
C37 C38 H383 109.8 no
H381 C38 H383 109.2 no
C37 C38 H382 109.6 no
H381 C38 H382 108.9 no
H383 C38 H382 109.8 no
C35 C39 H392 109.4 no
C35 C39 H391 109.4 no
H392 C39 H391 109.6 no
C35 C39 H393 108.9 no
H392 C39 H393 109.6 no
H391 C39 H393 109.9 no
N30 C40 C41 107.5(6) yes
N30 C40 H401 125.9 no
C41 C40 H401 126.6 no
N28 C41 C40 106.3(6) yes
N28 C41 H411 126.2 no
C40 C41 H411 127.5 no
C27 C42 C43 118.0(6) yes
C27 C42 C47 123.5(6) yes
C43 C42 C47 118.4(6) yes
C42 C43 C44 121.9(6) yes
C42 C43 H431 118.5 no
C44 C43 H431 119.6 no
C43 C44 C45 118.5(6) yes
C43 C44 C46 120.2(7) yes
C45 C44 C46 121.3(7) yes
C26 C45 C44 122.3(6) yes
C26 C45 H451 118.3 no
C44 C45 H451 119.4 no
C44 C46 H461 109.9 no
C44 C46 H462 110.2 no
H461 C46 H462 109.0 no
C44 C46 H463 109.6 no
H461 C46 H463 109.1 no
H462 C46 H463 109.1 no
C42 C47 H472 109.5 no
C42 C47 H473 109.7 no
H472 C47 H473 109.2 no
C42 C47 H471 109.6 no
H472 C47 H471 109.3 no
H473 C47 H471 109.4 no
Ir1 B48 N49 167.2(6) yes
Ir1 B48 H481 57.1 no
N49 B48 H481 134.6 no
B48 N49 C50 119.7(6) yes
B48 N49 C56 123.3(6) yes
C50 N49 C56 116.6(5) yes
N49 C50 C51 111.8(5) yes
N49 C50 C55 112.6(5) yes
C51 C50 C55 109.2(6) yes
N49 C50 H501 107.5 no
C51 C50 H501 107.3 no
C55 C50 H501 108.2 no
C50 C51 C52 111.2(6) yes
C50 C51 H511 109.1 no
C52 C51 H511 109.9 no
C50 C51 H512 108.1 no
C52 C51 H512 109.0 no
H511 C51 H512 109.6 no
C51 C52 C53 110.7(6) yes
C51 C52 H521 109.4 no
C53 C52 H521 108.2 no
C51 C52 H522 109.4 no
C53 C52 H522 109.3 no
H521 C52 H522 109.7 no
C52 C53 C54 110.4(6) yes
C52 C53 H531 109.1 no
C54 C53 H531 109.5 no
C52 C53 H532 109.0 no
C54 C53 H532 109.6 no
H531 C53 H532 109.2 no
C53 C54 C55 111.9(6) yes
C53 C54 H541 109.5 no
C55 C54 H541 108.8 no
C53 C54 H542 109.2 no
C55 C54 H542 108.7 no
H541 C54 H542 108.8 no
C54 C55 C50 111.4(6) yes
C54 C55 H551 109.0 no
C50 C55 H551 109.4 no
C54 C55 H552 108.2 no
C50 C55 H552 109.2 no
H551 C55 H552 109.6 no
N49 C56 C57 112.0(6) yes
N49 C56 C61 113.0(6) yes
C57 C56 C61 110.7(6) yes
N49 C56 H561 106.1 no
C57 C56 H561 107.5 no
C61 C56 H561 107.1 no
C56 C57 C58 111.4(6) yes
C56 C57 H571 108.7 no
C58 C57 H571 109.3 no
C56 C57 H572 108.7 no
C58 C57 H572 109.0 no
H571 C57 H572 109.7 no
C57 C58 C59 110.9(7) yes
C57 C58 H581 109.2 no
C59 C58 H581 109.2 no
C57 C58 H582 108.7 no
C59 C58 H582 109.1 no
H581 C58 H582 109.7 no
C58 C59 C60 110.7(7) yes
C58 C59 H591 108.8 no
C60 C59 H591 109.2 no
C58 C59 H592 109.4 no
C60 C59 H592 109.3 no
H591 C59 H592 109.4 no
C59 C60 C61 111.5(7) yes
C59 C60 H601 109.6 no
C61 C60 H601 108.7 no
C59 C60 H602 109.5 no
C61 C60 H602 108.1 no
H601 C60 H602 109.5 no
C60 C61 C56 110.6(7) yes
C60 C61 H611 109.3 no
C56 C61 H611 109.4 no
C60 C61 H612 108.6 no
C56 C61 H612 109.0 no
H611 C61 H612 110.0 no
F62 C63 F64 104.6(6) yes
F62 C63 F65 106.5(7) yes
F64 C63 F65 106.6(7) yes
F62 C63 C66 112.4(6) yes
F64 C63 C66 111.6(6) yes
F65 C63 C66 114.4(7) yes
C63 C66 C67 119.8(6) yes
C63 C66 C71 120.0(6) yes
C67 C66 C71 120.2(6) yes
C66 C67 C68 122.9(6) yes
C66 C67 H671 118.4 no
C68 C67 H671 118.8 no
C67 C68 C69 115.8(6) yes
C67 C68 B76 120.3(6) yes
C69 C68 B76 123.9(6) yes
C68 C69 C70 121.7(6) yes
C68 C69 H691 118.7 no
C70 C69 H691 119.7 no
C69 C70 C71 121.5(6) yes
C69 C70 C72 120.9(6) yes
C71 C70 C72 117.7(6) yes
C66 C71 C70 118.0(6) yes
C66 C71 H711 120.8 no
C70 C71 H711 121.1 no
C70 C72 F730 109.7(5) yes
C70 C72 F740 119.0(6) yes
F730 C72 F740 104.28(6) yes
C70 C72 F750 114.0(5) yes
F730 C72 F750 104.23(6) yes
F740 C72 F750 104.31(6) yes
C70 C72 F731 121.1(7) yes
C70 C72 F741 108.4(6) yes
F731 C72 F741 104.27(6) yes
C70 C72 F751 112.9(6) yes
F731 C72 F751 104.30(6) yes
F741 C72 F751 104.24(6) yes
C68 B76 C77 110.5(5) yes
C68 B76 C91 110.5(5) yes
C77 B76 C91 108.9(5) yes
C68 B76 C105 109.2(5) yes
C77 B76 C105 110.0(5) yes
C91 B76 C105 107.8(5) yes
B76 C77 C78 124.2(6) yes
B76 C77 C82 121.6(6) yes
C78 C77 C82 114.0(6) yes
C77 C78 C79 122.6(6) yes
C77 C78 H781 118.9 no
C79 C78 H781 118.5 no
C78 C79 C80 121.0(7) yes
C78 C79 C87 118.1(6) yes
C80 C79 C87 120.8(6) yes
C79 C80 C81 118.1(6) yes
C79 C80 H801 120.5 no
C81 C80 H801 121.4 no
C80 C81 C82 120.5(7) yes
C80 C81 C830 123.9(6) yes
C82 C81 C830 115.3(7) yes
C80 C81 C82 120.5(7) yes
C80 C81 C831 110.1(12) yes
C82 C81 C831 127.0(11) yes
C77 C82 C81 123.7(7) yes
C77 C82 H821 118.5 no
C81 C82 H821 117.8 no
C79 C87 F880 115.9(11) yes
C79 C87 F890 98.1(12) yes
F880 C87 F890 104.27(6) yes
C79 C87 F900 126.9(11) yes
F880 C87 F900 104.28(6) yes
F890 C87 F900 104.27(6) yes
C79 C87 F881 113.8(5) yes
C79 C87 F891 114.6(5) yes
F881 C87 F891 104.31(6) yes
C79 C87 F901 114.4(5) yes
F881 C87 F901 104.28(6) yes
F891 C87 F901 104.24(6) yes
B76 C91 C92 122.3(5) yes
B76 C91 C96 122.6(6) yes
C92 C91 C96 114.9(6) yes
C91 C92 C93 122.7(6) yes
C91 C92 H921 119.1 no
C93 C92 H921 118.2 no
C92 C93 C94 120.7(7) yes
C92 C93 C101 118.1(6) yes
C94 C93 C101 121.1(7) yes
C93 C94 C95 118.5(7) yes
C93 C94 H941 120.7 no
C95 C94 H941 120.8 no
C94 C95 C96 120.8(7) yes
C94 C95 C97 120.7(7) yes
C96 C95 C97 118.5(7) yes
C91 C96 C95 122.5(7) yes
C91 C96 H961 118.7 no
C95 C96 H961 118.8 no
C95 C97 F98 113.1(10) yes
C95 C97 F99 115.7(8) yes
F98 C97 F99 112.0(10) yes
C95 C97 F100 109.9(9) yes
F98 C97 F100 102.6(8) yes
F99 C97 F100 102.2(11) yes
C93 C101 F102 111.9(6) yes
C93 C101 F103 114.1(6) yes
F102 C101 F103 105.2(6) yes
C93 C101 F104 112.7(7) yes
F102 C101 F104 106.1(6) yes
F103 C101 F104 106.2(6) yes
B76 C105 C106 121.6(6) yes
B76 C105 C114 123.2(6) yes
C106 C105 C114 115.1(6) yes
C105 C106 C107 123.0(6) yes
C105 C106 H1061 118.4 no
C107 C106 H1061 118.6 no
C106 C107 C108 117.9(6) yes
C106 C107 C112 120.0(7) yes
C108 C107 C112 122.1(6) yes
C107 C108 F1090 115.1(6) yes
C107 C108 F1100 116.8(6) yes
F1090 C108 F1100 104.29(6) yes
C107 C108 F1110 110.9(7) yes
F1090 C108 F1110 104.27(6) yes
F1100 C108 F1110 104.26(6) yes
C107 C108 F1091 115.0(8) yes
C107 C108 F1101 104.3(8) yes
F1091 C108 F1101 104.27(6) yes
C107 C108 F1111 122.8(7) yes
F1091 C108 F1111 104.29(6) yes
F1101 C108 F1111 104.27(6) yes
C107 C112 C113 118.9(7) yes
C107 C112 H1121 120.6 no
C113 C112 H1121 120.5 no
C112 C113 C114 119.9(7) yes
C112 C113 C1150 114.3(17) yes
C114 C113 C1150 123.3(17) yes
C112 C113 C114 119.9(7) yes
C112 C113 C1151 121.6(7) yes
C114 C113 C1151 118.5(7) yes
C113 C114 C105 123.0(7) yes
C113 C114 H1141 118.7 no
C105 C114 H1141 118.3 no
C81 C830 F840 114.1(5) yes
C81 C830 F850 112.7(5) yes
F840 C830 F850 104.28(6) yes
C81 C830 F860 116.0(6) yes
F840 C830 F860 104.26(6) yes
F850 C830 F860 104.27(6) yes
C81 C831 F841 108.7(17) yes
C81 C831 F851 123.9(17) yes
F841 C831 F851 104.27(6) yes
C81 C831 F861 109.7(18) yes
F841 C831 F861 104.27(6) yes
F851 C831 F861 104.27(6) yes
C113 C1150 F1160 114(5) yes
C113 C1150 F1170 114(3) yes
F1160 C1150 F1170 104.27(6) yes
C113 C1150 F1180 115(4) yes
F1160 C1150 F1180 104.27(6) yes
F1170 C1150 F1180 104.27(6) yes
C113 C1151 F1161 114.2(6) yes
C113 C1151 F1171 113.3(6) yes
F1161 C1151 F1171 104.27(6) yes
C113 C1151 F1181 115.3(7) yes
F1161 C1151 F1181 104.28(6) yes
F1171 C1151 F1181 104.27(6) yes
B48 H481 Ir1 78.5 no

loop_
_geom_bond_atom_site_label_1
_geom_bond_atom_site_label_2
_geom_bond_distance
_geom_bond_publ_flag
Ir1 C2 2.080(6) yes
Ir1 C25 2.109(6) yes
Ir1 C29 2.058(6) yes
Ir1 B48 1.881(9) yes
Ir1 H481 1.613 no
C2 N3 1.360(8) yes
C2 N6 1.358(8) yes
N3 C4 1.395(8) yes
N3 C16 1.450(8) yes
C4 C5 1.324(10) yes
C4 H41 0.925 no
C5 N6 1.392(8) yes
C5 H51 0.924 no
N6 C7 1.440(8) yes
C7 C8 1.397(10) yes
C7 C13 1.390(10) yes
C8 C9 1.505(10) yes
C8 C10 1.394(10) yes
C9 H92 0.962 no
C9 H93 0.959 no
C9 H91 0.958 no
C10 C11 1.380(10) yes
C10 H101 0.936 no
C11 C12 1.390(11) yes
C11 C15 1.517(10) yes
C12 C13 1.401(10) yes
C12 H121 0.924 no
C13 C14 1.498(10) yes
C14 H142 0.958 no
C14 H143 0.958 no
C14 H141 0.958 no
C15 H151 0.959 no
C15 H153 0.961 no
C15 H152 0.959 no
C16 C17 1.395(9) yes
C16 C22 1.393(9) yes
C17 C18 1.500(9) yes
C17 C19 1.404(10) yes
C18 H182 0.959 no
C18 H181 0.962 no
C18 H183 0.964 no
C19 C20 1.387(10) yes
C19 H191 0.929 no
C20 C21 1.393(10) yes
C20 C24 1.512(10) yes
C21 C22 1.382(9) yes
C21 H211 0.931 no
C22 C23 1.509(9) yes
C23 H232 0.962 no
C23 H231 0.955 no
C23 H233 0.962 no
C24 H241 0.950 no
C24 H243 0.957 no
C24 H242 0.952 no
C25 C26 1.497(9) yes
C25 H252 0.970 no
C25 H251 0.974 no
C26 C27 1.407(9) yes
C26 C45 1.398(9) yes
C27 N28 1.447(8) yes
C27 C42 1.392(9) yes
N28 C29 1.371(8) yes
N28 C41 1.385(8) yes
C29 N30 1.342(8) yes
N30 C31 1.453(9) yes
N30 C40 1.379(9) yes
C31 C32 1.386(10) yes
C31 C37 1.394(10) yes
C32 C33 1.506(10) yes
C32 C34 1.395(10) yes
C33 H331 0.958 no
C33 H333 0.960 no
C33 H332 0.961 no
C34 C35 1.392(12) yes
C34 H341 0.931 no
C35 C36 1.385(13) yes
C35 C39 1.522(13) yes
C36 C37 1.375(12) yes
C36 H361 0.928 no
C37 C38 1.507(11) yes
C38 H381 0.959 no
C38 H383 0.962 no
C38 H382 0.959 no
C39 H392 0.956 no
C39 H391 0.957 no
C39 H393 0.954 no
C40 C41 1.334(10) yes
C40 H401 0.928 no
C41 H411 0.933 no
C42 C43 1.386(10) yes
C42 C47 1.523(9) yes
C43 C44 1.397(9) yes
C43 H431 0.929 no
C44 C45 1.378(9) yes
C44 C46 1.513(10) yes
C45 H451 0.934 no
C46 H461 0.955 no
C46 H462 0.955 no
C46 H463 0.957 no
C47 H472 0.963 no
C47 H473 0.965 no
C47 H471 0.960 no
B48 N49 1.373(10) yes
B48 H481 1.343 no
N49 C50 1.473(8) yes
N49 C56 1.504(8) yes
C50 C51 1.523(9) yes
C50 C55 1.521(9) yes
C50 H501 0.980 no
C51 C52 1.528(10) yes
C51 H511 0.974 no
C51 H512 0.967 no
C52 C53 1.530(10) yes
C52 H521 0.972 no
C52 H522 0.976 no
C53 C54 1.522(11) yes
C53 H531 0.970 no
C53 H532 0.976 no
C54 C55 1.527(10) yes
C54 H541 0.973 no
C54 H542 0.970 no
C55 H551 0.976 no
C55 H552 0.978 no
C56 C57 1.518(10) yes
C56 C61 1.515(10) yes
C56 H561 0.980 no
C57 C58 1.531(10) yes
C57 H571 0.973 no
C57 H572 0.974 no
C58 C59 1.529(13) yes
C58 H581 0.965 no
C58 H582 0.970 no
C59 C60 1.525(13) yes
C59 H591 0.971 no
C59 H592 0.970 no
C60 C61 1.534(10) yes
C60 H601 0.968 no
C60 H602 0.971 no
C61 H611 0.977 no
C61 H612 0.970 no
F62 C63 1.334(8) yes
C63 F64 1.346(9) yes
C63 F65 1.320(9) yes
C63 C66 1.489(10) yes
C66 C67 1.385(9) yes
C66 C71 1.391(9) yes
C67 C68 1.402(9) yes
C67 H671 0.934 no
C68 C69 1.394(9) yes
C68 B76 1.649(10) yes
C69 C70 1.393(9) yes
C69 H691 0.930 no
C70 C71 1.380(9) yes
C70 C72 1.474(7) yes
C71 H711 0.931 no
C72 F730 1.357(5) yes
C72 F740 1.340(5) yes
C72 F750 1.355(5) yes
C72 F731 1.338(5) yes
C72 F741 1.362(5) yes
C72 F751 1.354(5) yes
B76 C77 1.642(10) yes
B76 C91 1.644(9) yes
B76 C105 1.650(10) yes
C77 C78 1.410(9) yes
C77 C82 1.392(9) yes
C78 C79 1.384(9) yes
C78 H781 0.932 no
C79 C80 1.374(10) yes
C79 C87 1.465(8) yes
C80 C81 1.375(10) yes
C80 H801 0.932 no
C81 C82 1.381(9) yes
C81 C830 1.503(8) yes
C81 C82 1.381(9) yes
C81 C831 1.340(16) yes
C82 H821 0.934 no
C87 F880 1.350(6) yes
C87 F890 1.357(6) yes
C87 F900 1.344(6) yes
C87 F881 1.358(5) yes
C87 F891 1.337(5) yes
C87 F901 1.346(5) yes
C91 C92 1.399(8) yes
C91 C96 1.400(9) yes
C92 C93 1.389(9) yes
C92 H921 0.927 no
C93 C94 1.371(10) yes
C93 C101 1.496(10) yes
C94 C95 1.376(10) yes
C94 H941 0.931 no
C95 C96 1.389(9) yes
C95 C97 1.497(12) yes
C96 H961 0.932 no
C97 F98 1.314(11) yes
C97 F99 1.265(11) yes
C97 F100 1.394(14) yes
C101 F102 1.336(8) yes
C101 F103 1.327(8) yes
C101 F104 1.336(9) yes
C105 C106 1.409(9) yes
C105 C114 1.374(9) yes
C106 C107 1.378(9) yes
C106 H1061 0.930 no
C107 C108 1.455(8) yes
C107 C112 1.376(10) yes
C108 F1090 1.351(5) yes
C108 F1100 1.341(5) yes
C108 F1110 1.364(5) yes
C108 F1091 1.349(5) yes
C108 F1101 1.359(6) yes
C108 F1111 1.345(5) yes
C112 C113 1.386(11) yes
C112 H1121 0.929 no
C113 C114 1.393(10) yes
C113 C1150 1.59(4) yes
C113 C114 1.393(10) yes
C113 C1151 1.437(9) yes
C114 H1141 0.935 no
C830 F840 1.342(5) yes
C830 F850 1.351(5) yes
C830 F860 1.349(5) yes
C831 F841 1.348(6) yes
C831 F851 1.348(6) yes
C831 F861 1.349(6) yes
C1150 F1160 1.350(6) yes
C1150 F1170 1.349(6) yes
C1150 F1180 1.349(6) yes
C1151 F1161 1.349(5) yes
C1151 F1171 1.345(5) yes
C1151 F1181 1.353(5) yes

loop_
_geom_hbond_atom_site_label_D
_geom_hbond_atom_site_label_H
_geom_hbond_atom_site_label_A
_geom_hbond_angle_DHA
_geom_hbond_distance_DH
_geom_hbond_distance_HA
_geom_hbond_distance_DA
_geom_hbond_publ_flag
C78 H781 C67 130 0.93 2.58 3.256(11) yes
